data_4114840
loop_
_publ_author_name
'Juan C. Noveron'
'Myoung Soo Lah'
'Rico E. Del Sesto'
'Atta M. Arif'
'Joel S. Miller'
'Peter J. Stang'

_publ_section_title
;
 Engineering the Structure and Magnetic Properties of Crystalline Solids
 via the Metal-Directed Self-Assembly of a Versatile Molecular Building
 Unit
;
_journal_name_full 'Journal of the American Chemical Society'
_journal_page_first 6613
_journal_page_last 6625
_journal_paper_doi 10.1021/ja0200241
_journal_volume 124
_journal_year 2002
_chemical_formula_sum 'C24 H20 Ag N5 O5'
_chemical_formula_weight 566.32
_chemical_name_systematic
;
 ?
;
_space_group_IT_number 2
_symmetry_cell_setting triclinic
_symmetry_space_group_name_Hall '-P 1'
_symmetry_space_group_name_H-M 'P -1'
_atom_sites_solution_hydrogens geom
_atom_sites_solution_primary direct
_atom_sites_solution_secondary difmap
_audit_creation_method SHELXL-97
_cell_angle_alpha 93.6327(9)
_cell_angle_beta 90.9294(10)
_cell_angle_gamma 94.3935(8)
_cell_formula_units_Z 2
_cell_length_a 7.4427(2)
_cell_length_b 8.8081(2)
_cell_length_c 17.2876(5)
_cell_measurement_reflns_used 3544
_cell_measurement_temperature 200(1)
_cell_measurement_theta_max 27.485
_cell_measurement_theta_min 1.018
_cell_volume 1127.45(5)
_computing_cell_refinement DENZO-SMN
_computing_data_collection 'Nonius COLLECT'
_computing_data_reduction DENZO-SMN
_computing_molecular_graphics 'WinGX, Ortep3'
_computing_structure_refinement 'SHELXL-97 (Sheldrick, 1997)'
_computing_structure_solution SIR97
_diffrn_ambient_temperature 200(1)
_diffrn_measured_fraction_theta_full 0.971
_diffrn_measured_fraction_theta_max 0.971
_diffrn_measurement_device_type 'Nonius KappaCCD Diffractometer'
_diffrn_measurement_method 'Phi plus Omega scan'
_diffrn_radiation_monochromator graphite
_diffrn_radiation_source 'fine-focus sealed tube'
_diffrn_radiation_type MoK\a
_diffrn_radiation_wavelength 0.71073
_diffrn_reflns_av_R_equivalents 0.0223
_diffrn_reflns_av_sigmaI/netI 0.0607
_diffrn_reflns_limit_h_max 8
_diffrn_reflns_limit_h_min -9
_diffrn_reflns_limit_k_max 10
_diffrn_reflns_limit_k_min -11
_diffrn_reflns_limit_l_max 22
_diffrn_reflns_limit_l_min -22
_diffrn_reflns_number 7777
_diffrn_reflns_theta_full 27.49
_diffrn_reflns_theta_max 27.49
_diffrn_reflns_theta_min 4.11
_diffrn_standards_decay_% ' <2.0'
_exptl_absorpt_coefficient_mu 0.942
_exptl_absorpt_correction_T_max 0.9200
_exptl_absorpt_correction_T_min 0.7340
_exptl_absorpt_process_details 'DENZO-SMN (Otwinowski & Minor, 1997)'
_exptl_crystal_colour colorless
_exptl_crystal_density_diffrn 1.668
_exptl_crystal_description plate
_exptl_crystal_F_000 572
_exptl_crystal_size_max 0.35
_exptl_crystal_size_mid 0.20
_exptl_crystal_size_min 0.09
_refine_diff_density_max 0.436
_refine_diff_density_min -0.515
_refine_diff_density_rms 0.078
_refine_ls_extinction_coef 0.0063(9)
_refine_ls_extinction_expression Fc^*^=kFc[1+0.001xFc^2^\l^3^/sin(2\q)]^-1/4^
_refine_ls_extinction_method SHELXL
_refine_ls_goodness_of_fit_ref 1.046
_refine_ls_hydrogen_treatment mixed
_refine_ls_matrix_type full
_refine_ls_number_parameters 397
_refine_ls_number_reflns 5034
_refine_ls_number_restraints 0
_refine_ls_restrained_S_all 1.046
_refine_ls_R_factor_all 0.0472
_refine_ls_R_factor_gt 0.0323
_refine_ls_shift/su_max 0.003
_refine_ls_shift/su_mean 0.000
_refine_ls_structure_factor_coef Fsqd
_refine_ls_weighting_details 'calc w=1/[\s^2^(Fo^2^)+(0.0193P)^2^+0.0000P] where P=(Fo^2^+2Fc^2^)/3'
_refine_ls_weighting_scheme calc
_refine_ls_wR_factor_gt 0.0658
_refine_ls_wR_factor_ref 0.0707
_reflns_number_gt 4115
_reflns_number_total 5034
_reflns_threshold_expression >2sigma(I)
_cod_data_source_file ja0200241_02.cif
_cod_data_source_block Ag_complex2
_cod_database_code 4114840

loop_
_symmetry_equiv_pos_as_xyz
'x, y, z'
'-x, -y, -z'

loop_
_atom_site_label
_atom_site_type_symbol
_atom_site_fract_x
_atom_site_fract_y
_atom_site_fract_z
_atom_site_U_iso_or_equiv
_atom_site_adp_type
_atom_site_occupancy
_atom_site_symmetry_multiplicity
_atom_site_calc_flag
Ag1 Ag 0.15096(3) 1.004495(18) 0.078218(11) 0.02902(9) Uani 1 1 d
O1 O 0.5519(3) 1.27240(18) -0.26791(10) 0.0359(4) Uani 1 1 d
O2 O -0.1515(3) 0.57393(17) 0.40376(9) 0.0349(4) Uani 1 1 d
O3 O 0.6736(3) 0.26125(18) 0.14314(11) 0.0348(4) Uani 1 1 d
O4 O 0.9479(3) 0.20021(18) 0.15858(11) 0.0343(4) Uani 1 1 d
O5 O 0.8449(3) 0.2369(2) 0.04376(10) 0.0408(5) Uani 1 1 d
N1 N 0.2852(3) 1.1538(2) 0.00012(11) 0.0242(4) Uani 1 1 d
N2 N 0.4721(3) 1.4401(2) -0.17099(11) 0.0231(4) Uani 1 1 d
N3 N 0.0621(3) 0.82865(19) 0.15304(11) 0.0225(4) Uani 1 1 d
N4 N -0.0898(3) 0.4604(2) 0.28654(11) 0.0217(4) Uani 1 1 d
N5 N 0.8213(3) 0.23292(19) 0.11509(11) 0.0246(4) Uani 1 1 d
C5 C 0.2637(3) 1.3039(2) 0.00361(14) 0.0261(5) Uani 1 1 d
C4 C 0.3266(3) 1.3998(2) -0.05124(13) 0.0233(5) Uani 1 1 d
C3 C 0.4141(3) 1.3407(2) -0.11579(13) 0.0209(5) Uani 1 1 d
C2 C 0.4405(3) 1.1854(3) -0.11899(15) 0.0239(5) Uani 1 1 d
C1 C 0.3756(3) 1.0994(3) -0.06071(14) 0.0234(5) Uani 1 1 d
C6 C 0.5410(3) 1.4036(3) -0.24294(14) 0.0251(5) Uani 1 1 d
C7 C 0.6040(3) 1.5369(3) -0.28749(14) 0.0248(5) Uani 1 1 d
C12 C 0.6526(3) 1.6814(3) -0.25212(16) 0.0275(5) Uani 1 1 d
C11 C 0.7187(4) 1.7975(3) -0.29674(17) 0.0360(6) Uani 1 1 d
C10 C 0.7366(4) 1.7725(3) -0.37511(18) 0.0420(7) Uani 1 1 d
C9 C 0.6885(4) 1.6298(3) -0.41082(17) 0.0422(7) Uani 1 1 d
C8 C 0.6232(4) 1.5128(3) -0.36680(15) 0.0342(6) Uani 1 1 d
C13 C -0.0186(3) 0.8511(3) 0.22118(14) 0.0255(5) Uani 1 1 d
C14 C -0.0698(3) 0.7369(2) 0.26932(14) 0.0248(5) Uani 1 1 d
C15 C -0.0394(3) 0.5865(2) 0.24589(13) 0.0196(5) Uani 1 1 d
C16 C 0.0441(3) 0.5631(2) 0.17488(13) 0.0222(5) Uani 1 1 d
C17 C 0.0932(3) 0.6841(2) 0.13163(14) 0.0221(5) Uani 1 1 d
C18 C -0.1450(3) 0.4581(2) 0.36208(13) 0.0223(5) Uani 1 1 d
C19 C -0.1942(3) 0.3025(2) 0.38941(13) 0.0232(5) Uani 1 1 d
C20 C -0.1717(4) 0.2816(3) 0.46767(15) 0.0364(6) Uani 1 1 d
C21 C -0.2165(5) 0.1400(3) 0.49558(18) 0.0498(8) Uani 1 1 d
C22 C -0.2875(4) 0.0204(3) 0.44607(17) 0.0442(7) Uani 1 1 d
C23 C -0.3129(4) 0.0412(3) 0.36895(16) 0.0323(6) Uani 1 1 d
C24 C -0.2646(3) 0.1814(2) 0.33934(14) 0.0245(5) Uani 1 1 d
H2N H 0.445(4) 1.530(3) -0.1616(15) 0.031(7) Uiso 1 1 d
H4N H -0.078(3) 0.375(3) 0.2632(15) 0.024(7) Uiso 1 1 d
H1 H 0.389(3) 0.993(3) -0.0617(14) 0.024(6) Uiso 1 1 d
H2 H 0.499(3) 1.150(3) -0.1557(15) 0.024(7) Uiso 1 1 d
H4 H 0.307(3) 1.509(3) -0.0460(13) 0.020(6) Uiso 1 1 d
H5 H 0.199(3) 1.342(2) 0.0454(14) 0.014(6) Uiso 1 1 d
H8 H 0.586(4) 1.419(3) -0.3872(15) 0.033(7) Uiso 1 1 d
H9 H 0.704(4) 1.614(3) -0.4687(16) 0.034(7) Uiso 1 1 d
H10 H 0.783(4) 1.852(3) -0.4111(18) 0.054(9) Uiso 1 1 d
H11 H 0.752(4) 1.897(3) -0.2721(19) 0.059(9) Uiso 1 1 d
H12 H 0.642(3) 1.702(2) -0.2003(16) 0.025(7) Uiso 1 1 d
H13 H -0.039(3) 0.952(3) 0.2364(15) 0.032(7) Uiso 1 1 d
H14 H -0.127(3) 0.757(3) 0.3176(16) 0.027(7) Uiso 1 1 d
H16 H 0.073(3) 0.469(3) 0.1553(14) 0.024(6) Uiso 1 1 d
H17 H 0.154(4) 0.670(3) 0.0878(16) 0.030(7) Uiso 1 1 d
H20 H -0.121(4) 0.366(3) 0.5016(16) 0.044(8) Uiso 1 1 d
H21 H -0.199(4) 0.128(3) 0.5469(18) 0.048(9) Uiso 1 1 d
H22 H -0.322(4) -0.078(3) 0.4658(18) 0.061(9) Uiso 1 1 d
H23 H -0.362(4) -0.038(3) 0.3371(17) 0.042(8) Uiso 1 1 d
H24 H -0.281(3) 0.193(2) 0.2863(15) 0.025(6) Uiso 1 1 d

loop_
_atom_site_aniso_label
_atom_site_aniso_U_11
_atom_site_aniso_U_22
_atom_site_aniso_U_33
_atom_site_aniso_U_23
_atom_site_aniso_U_13
_atom_site_aniso_U_12
Ag1 0.03549(14) 0.02354(11) 0.02912(13) 0.01187(7) 0.00878(8) -0.00078(8)
O1 0.0509(12) 0.0277(9) 0.0279(10) -0.0014(7) 0.0089(9) -0.0035(8)
O2 0.0587(13) 0.0238(8) 0.0212(10) 0.0001(7) 0.0103(8) -0.0047(8)
O3 0.0357(11) 0.0304(9) 0.0395(11) 0.0038(7) 0.0122(9) 0.0072(8)
O4 0.0409(11) 0.0261(8) 0.0365(11) 0.0018(7) -0.0049(9) 0.0084(8)
O5 0.0578(14) 0.0431(10) 0.0205(10) 0.0038(7) 0.0106(9) -0.0052(9)
N1 0.0303(12) 0.0199(9) 0.0229(11) 0.0079(7) 0.0040(9) -0.0014(8)
N2 0.0278(12) 0.0183(9) 0.0240(11) 0.0059(7) 0.0082(9) 0.0016(8)
N3 0.0254(11) 0.0190(9) 0.0233(11) 0.0071(7) 0.0038(8) -0.0016(8)
N4 0.0299(12) 0.0161(9) 0.0193(11) 0.0026(7) 0.0054(8) 0.0008(8)
N5 0.0360(13) 0.0145(9) 0.0229(12) 0.0017(7) 0.0062(9) -0.0010(8)
C5 0.0314(15) 0.0246(12) 0.0226(14) 0.0042(9) 0.0087(11) 0.0012(10)
C4 0.0275(14) 0.0184(11) 0.0244(13) 0.0034(8) 0.0048(10) 0.0014(9)
C3 0.0171(12) 0.0228(11) 0.0226(13) 0.0053(8) 0.0024(9) -0.0025(9)
C2 0.0230(13) 0.0233(11) 0.0258(14) 0.0026(9) 0.0054(11) 0.0025(10)
C1 0.0227(13) 0.0187(11) 0.0293(14) 0.0048(9) 0.0026(10) 0.0017(9)
C6 0.0226(13) 0.0308(13) 0.0218(13) 0.0049(9) 0.0018(10) -0.0021(10)
C7 0.0193(13) 0.0319(12) 0.0243(13) 0.0086(9) 0.0035(10) 0.0025(10)
C12 0.0256(14) 0.0319(13) 0.0254(15) 0.0078(10) 0.0015(11) -0.0002(10)
C11 0.0309(15) 0.0335(14) 0.0444(18) 0.0148(12) 0.0030(13) -0.0018(12)
C10 0.0368(17) 0.0480(17) 0.0449(19) 0.0275(13) 0.0103(14) 0.0052(13)
C9 0.0448(18) 0.0605(19) 0.0249(16) 0.0185(13) 0.0140(13) 0.0123(14)
C8 0.0381(17) 0.0414(15) 0.0238(14) 0.0055(11) 0.0068(12) 0.0039(12)
C13 0.0303(14) 0.0195(11) 0.0272(14) 0.0052(9) 0.0055(11) 0.0013(10)
C14 0.0305(14) 0.0213(11) 0.0229(13) 0.0029(9) 0.0053(11) 0.0015(10)
C15 0.0205(12) 0.0212(10) 0.0173(12) 0.0050(8) 0.0008(9) -0.0001(9)
C16 0.0254(13) 0.0199(11) 0.0216(13) 0.0028(9) 0.0029(10) 0.0018(9)
C17 0.0239(13) 0.0235(11) 0.0191(13) 0.0030(9) 0.0040(10) 0.0013(9)
C18 0.0257(13) 0.0250(11) 0.0160(12) 0.0036(9) 0.0018(9) -0.0016(9)
C19 0.0230(13) 0.0267(11) 0.0206(13) 0.0055(9) 0.0057(10) 0.0021(9)
C20 0.0512(19) 0.0317(14) 0.0253(15) 0.0065(10) 0.0008(13) -0.0062(12)
C21 0.079(3) 0.0444(16) 0.0269(17) 0.0168(12) -0.0017(16) -0.0032(15)
C22 0.061(2) 0.0293(14) 0.0437(18) 0.0186(12) 0.0061(15) -0.0046(13)
C23 0.0372(16) 0.0222(12) 0.0371(16) 0.0039(10) 0.0037(12) -0.0021(11)
C24 0.0267(14) 0.0255(12) 0.0218(14) 0.0047(9) 0.0035(10) 0.0010(10)

loop_
_atom_type_symbol
_atom_type_description
_atom_type_scat_dispersion_real
_atom_type_scat_dispersion_imag
_atom_type_scat_source
C C 0.0033 0.0016 'International Tables Vol C Tables 4.2.6.8 and 6.1.1.4'
H H 0.0000 0.0000 'International Tables Vol C Tables 4.2.6.8 and 6.1.1.4'
N N 0.0061 0.0033 'International Tables Vol C Tables 4.2.6.8 and 6.1.1.4'
O O 0.0106 0.0060 'International Tables Vol C Tables 4.2.6.8 and 6.1.1.4'
Ag Ag -0.8971 1.1015 'International Tables Vol C Tables 4.2.6.8 and 6.1.1.4'

loop_
_geom_angle_atom_site_label_1
_geom_angle_atom_site_label_2
_geom_angle_atom_site_label_3
_geom_angle
N1 Ag1 N3 168.59(7)
C1 N1 C5 116.1(2)
C1 N1 Ag1 121.57(14)
C5 N1 Ag1 121.75(17)
C6 N2 C3 127.59(19)
C6 N2 H2N 117.6(18)
C3 N2 H2N 113.9(19)
C13 N3 C17 116.29(19)
C13 N3 Ag1 125.53(14)
C17 N3 Ag1 118.16(16)
C18 N4 C15 127.69(19)
C18 N4 H4N 116.4(17)
C15 N4 H4N 115.8(18)
O3 N5 O5 120.4(2)
O3 N5 O4 120.0(2)
O5 N5 O4 119.6(2)
N1 C5 C4 123.6(2)
N1 C5 H5 116.5(13)
C4 C5 H5 119.8(13)
C5 C4 C3 119.7(2)
C5 C4 H4 120.4(14)
C3 C4 H4 119.9(14)
N2 C3 C4 118.18(19)
N2 C3 C2 124.8(2)
C4 C3 C2 117.0(2)
C1 C2 C3 119.0(2)
C1 C2 H2 123.2(17)
C3 C2 H2 117.7(16)
N1 C1 C2 124.4(2)
N1 C1 H1 114.4(14)
C2 C1 H1 121.2(15)
O1 C6 N2 122.5(2)
O1 C6 C7 122.3(2)
N2 C6 C7 115.2(2)
C8 C7 C12 119.1(2)
C8 C7 C6 118.0(2)
C12 C7 C6 122.8(2)
C11 C12 C7 119.6(3)
C11 C12 H12 118.6(14)
C7 C12 H12 121.8(14)
C10 C11 C12 120.8(3)
C10 C11 H11 120(2)
C12 C11 H11 119(2)
C11 C10 C9 120.1(2)
C11 C10 H10 124.9(17)
C9 C10 H10 115.0(17)
C8 C9 C10 119.6(3)
C8 C9 H9 121.9(14)
C10 C9 H9 118.5(14)
C9 C8 C7 120.9(3)
C9 C8 H8 123.3(17)
C7 C8 H8 115.8(17)
N3 C13 C14 124.5(2)
N3 C13 H13 116.3(16)
C14 C13 H13 119.1(16)
C13 C14 C15 118.7(2)
C13 C14 H14 122.5(14)
C15 C14 H14 118.8(14)
N4 C15 C16 118.17(19)
N4 C15 C14 125.0(2)
C16 C15 C14 116.8(2)
C17 C16 C15 120.4(2)
C17 C16 H16 116.4(15)
C15 C16 H16 123.1(15)
N3 C17 C16 123.3(2)
N3 C17 H17 116.1(15)
C16 C17 H17 120.6(15)
O2 C18 N4 122.3(2)
O2 C18 C19 122.5(2)
N4 C18 C19 115.12(19)
C20 C19 C24 119.8(2)
C20 C19 C18 117.9(2)
C24 C19 C18 122.3(2)
C21 C20 C19 119.9(2)
C21 C20 H20 121.1(17)
C19 C20 H20 118.9(17)
C22 C21 C20 120.3(3)
C22 C21 H21 121.2(18)
C20 C21 H21 118.6(18)
C23 C22 C21 120.1(2)
C23 C22 H22 119.5(18)
C21 C22 H22 120.4(18)
C22 C23 C24 120.6(2)
C22 C23 H23 119.3(18)
C24 C23 H23 120.1(18)
C23 C24 C19 119.3(2)
C23 C24 H24 119.6(14)
C19 C24 H24 121.0(14)

loop_
_geom_bond_atom_site_label_1
_geom_bond_atom_site_label_2
_geom_bond_distance
Ag1 N1 2.1490(18)
Ag1 N3 2.1526(17)
O1 C6 1.217(3)
O2 C18 1.216(3)
O3 N5 1.245(3)
O4 N5 1.258(2)
O5 N5 1.251(2)
N1 C1 1.341(3)
N1 C5 1.341(3)
N2 C6 1.382(3)
N2 C3 1.387(3)
N2 H2N 0.84(3)
N3 C13 1.341(3)
N3 C17 1.342(3)
N4 C18 1.376(3)
N4 C15 1.383(3)
N4 H4N 0.84(2)
C5 C4 1.373(3)
C5 H5 0.93(2)
C4 C3 1.393(3)
C4 H4 0.98(2)
C3 C2 1.395(3)
C2 C1 1.371(3)
C2 H2 0.83(3)
C1 H1 0.95(2)
C6 C7 1.495(3)
C7 C8 1.385(4)
C7 C12 1.395(3)
C12 C11 1.386(3)
C12 H12 0.91(3)
C11 C10 1.369(4)
C11 H11 0.96(3)
C10 C9 1.384(4)
C10 H10 1.01(3)
C9 C8 1.383(4)
C9 H9 1.01(3)
C8 H8 0.90(3)
C13 C14 1.381(3)
C13 H13 0.93(2)
C14 C15 1.397(3)
C14 H14 0.96(3)
C15 C16 1.396(3)
C16 C17 1.370(3)
C16 H16 0.92(2)
C17 H17 0.89(3)
C18 C19 1.499(3)
C19 C20 1.386(3)
C19 C24 1.395(3)
C20 C21 1.384(4)
C20 H20 0.97(3)
C21 C22 1.381(4)
C21 H21 0.91(3)
C22 C23 1.369(4)
C22 H22 0.97(3)
C23 C24 1.391(3)
C23 H23 0.91(3)
C24 H24 0.94(3)

loop_
_geom_torsion_atom_site_label_1
_geom_torsion_atom_site_label_2
_geom_torsion_atom_site_label_3
_geom_torsion_atom_site_label_4
_geom_torsion
N3 Ag1 N1 C1 37.7(4)
N3 Ag1 N1 C5 -151.1(3)
N1 Ag1 N3 C13 140.2(3)
N1 Ag1 N3 C17 -38.0(4)
C1 N1 C5 C4 0.8(3)
Ag1 N1 C5 C4 -170.84(19)
N1 C5 C4 C3 1.7(4)
C6 N2 C3 C4 -171.5(2)
C6 N2 C3 C2 10.1(4)
C5 C4 C3 N2 178.5(2)
C5 C4 C3 C2 -2.9(3)
N2 C3 C2 C1 -179.7(2)
C4 C3 C2 C1 1.9(3)
C5 N1 C1 C2 -2.0(3)
Ag1 N1 C1 C2 169.66(18)
C3 C2 C1 N1 0.7(4)
C3 N2 C6 O1 3.1(4)
C3 N2 C6 C7 -176.0(2)
O1 C6 C7 C8 19.9(4)
N2 C6 C7 C8 -161.0(2)
O1 C6 C7 C12 -156.7(3)
N2 C6 C7 C12 22.4(3)
C8 C7 C12 C11 0.0(4)
C6 C7 C12 C11 176.6(2)
C7 C12 C11 C10 0.2(4)
C12 C11 C10 C9 -0.1(4)
C11 C10 C9 C8 -0.2(4)
C10 C9 C8 C7 0.4(4)
C12 C7 C8 C9 -0.3(4)
C6 C7 C8 C9 -177.1(2)
C17 N3 C13 C14 0.2(4)
Ag1 N3 C13 C14 -178.04(19)
N3 C13 C14 C15 -1.2(4)
C18 N4 C15 C16 168.2(2)
C18 N4 C15 C14 -13.6(4)
C13 C14 C15 N4 -177.4(2)
C13 C14 C15 C16 0.9(3)
N4 C15 C16 C17 178.7(2)
C14 C15 C16 C17 0.3(3)
C13 N3 C17 C16 1.1(3)
Ag1 N3 C17 C16 179.46(18)
C15 C16 C17 N3 -1.4(4)
C15 N4 C18 O2 -1.9(4)
C15 N4 C18 C19 178.9(2)
O2 C18 C19 C20 -27.9(4)
N4 C18 C19 C20 151.3(2)
O2 C18 C19 C24 150.6(3)
N4 C18 C19 C24 -30.2(3)
C24 C19 C20 C21 1.0(4)
C18 C19 C20 C21 179.5(3)
C19 C20 C21 C22 -1.5(5)
C20 C21 C22 C23 0.3(5)
C21 C22 C23 C24 1.3(5)
C22 C23 C24 C19 -1.7(4)
C20 C19 C24 C23 0.6(4)
C18 C19 C24 C23 -177.9(2)
